data_7107778
loop_
_publ_author_name
'Timo A. Immel'
'Martin Grutzke'
'Anne-Katrin Spate'
'Ulrich Groth'
'Peter Ohlschlager'
'Thomas Huhn'

_publ_section_title
;
 Synthesis and X-ray structure analysis of a heptacoordinate
 titanium(IV)-bis-chelate with enhanced in vivo antitumor efficacy
;
_journal_name_full Chem.Commun.
_journal_page_first 5790
_journal_paper_doi 10.1039/c2cc31624b
_journal_volume 48
_journal_year 2012
_chemical_formula_moiety 'C24 H36 N2 O4 Ti'
_chemical_formula_sum 'C24 H36 N2 O4 Ti'
_chemical_formula_weight 464.45
_chemical_name_systematic
;
?
;
_space_group_IT_number 2
_symmetry_cell_setting triclinic
_symmetry_space_group_name_Hall '-P 1'
_symmetry_space_group_name_H-M 'P -1'
_atom_sites_solution_hydrogens geom
_atom_sites_solution_primary direct
_atom_sites_solution_secondary difmap
_audit_creation_method SHELXL-97
_cell_angle_alpha 98.082(5)
_cell_angle_beta 102.992(5)
_cell_angle_gamma 97.181(5)
_cell_formula_units_Z 4
_cell_length_a 11.2918(7)
_cell_length_b 11.8315(8)
_cell_length_c 18.3210(12)
_cell_measurement_reflns_used 39932
_cell_measurement_temperature 100(2)
_cell_measurement_theta_max 27.28
_cell_measurement_theta_min 1.78
_cell_volume 2330.0(3)
_computing_cell_refinement 'STOE X-AREA'
_computing_data_collection 'STOE X-AREA'
_computing_data_reduction 'STOE X-RED'
_computing_molecular_graphics 'Ortep-3 for Windows (Farrugia, 1997)'
_computing_publication_material 'SHELXL-97 (Sheldrick, 1997)'
_computing_structure_refinement 'SHELXL-97 (Sheldrick, 1997)'
_computing_structure_solution 'SHELXS-97 (Sheldrick, 1990)'
_diffrn_ambient_temperature 100(2)
_diffrn_detector_area_resol_mean 6.67
_diffrn_measured_fraction_theta_full 0.986
_diffrn_measured_fraction_theta_max 0.986
_diffrn_measurement_device_type 'STOE IPDS 2T'
_diffrn_measurement_method 'rotation method'
_diffrn_radiation_monochromator 'plane graphite'
_diffrn_radiation_source 'fine-focus sealed tube'
_diffrn_radiation_type MoK\a
_diffrn_radiation_wavelength 0.71073
_diffrn_reflns_av_R_equivalents 0.0428
_diffrn_reflns_av_sigmaI/netI 0.0331
_diffrn_reflns_limit_h_max 14
_diffrn_reflns_limit_h_min -14
_diffrn_reflns_limit_k_max 14
_diffrn_reflns_limit_k_min -14
_diffrn_reflns_limit_l_max 23
_diffrn_reflns_limit_l_min -23
_diffrn_reflns_number 33475
_diffrn_reflns_theta_full 26.86
_diffrn_reflns_theta_max 26.86
_diffrn_reflns_theta_min 1.88
_exptl_absorpt_coefficient_mu 0.400
_exptl_absorpt_correction_T_max 0.9471
_exptl_absorpt_correction_T_min 0.8507
_exptl_absorpt_correction_type integration
_exptl_absorpt_process_details
;
'X-SHAPE 2.07 (03-Aug-2005) Stoe & Cie, Darmstadt, Germany'
;
_exptl_crystal_colour yellow
_exptl_crystal_density_diffrn 1.324
_exptl_crystal_density_meas ?
_exptl_crystal_density_method 'not measured'
_exptl_crystal_description block
_exptl_crystal_F_000 992
_exptl_crystal_size_max 0.400
_exptl_crystal_size_mid 0.300
_exptl_crystal_size_min 0.200
_refine_diff_density_max 0.576
_refine_diff_density_min -0.490
_refine_diff_density_rms 0.052
_refine_ls_extinction_method none
_refine_ls_goodness_of_fit_ref 1.039
_refine_ls_hydrogen_treatment constr
_refine_ls_matrix_type full
_refine_ls_number_parameters 570
_refine_ls_number_reflns 9894
_refine_ls_number_restraints 0
_refine_ls_restrained_S_all 1.039
_refine_ls_R_factor_all 0.0438
_refine_ls_R_factor_gt 0.0333
_refine_ls_shift/su_max 0.020
_refine_ls_shift/su_mean 0.000
_refine_ls_structure_factor_coef Fsqd
_refine_ls_weighting_details 'calc w=1/[\s^2^(Fo^2^)+(0.0478P)^2^+0.9372P] where P=(Fo^2^+2Fc^2^)/3'
_refine_ls_weighting_scheme calc
_refine_ls_wR_factor_gt 0.0859
_refine_ls_wR_factor_ref 0.0892
_reflns_number_gt 8287
_reflns_number_total 9894
_reflns_threshold_expression >2sigma(I)
_cod_data_source_file c2cc31624b.txt
_cod_data_source_block aks05
_cod_depositor_comments
;
The following automatic conversions were performed:

'_exptl_crystal_density_meas' value 'not measured' was changed to '?'
- the value is perceived as not measured.

Automatic conversion script
Id: cif_fix_values 3008 2015-01-20 13:52:24Z robertas 
;
_cod_database_code 7107778

loop_
_symmetry_equiv_pos_as_xyz
'x, y, z'
'-x, -y, -z'

loop_
_atom_site_label
_atom_site_type_symbol
_atom_site_fract_x
_atom_site_fract_y
_atom_site_fract_z
_atom_site_U_iso_or_equiv
_atom_site_adp_type
_atom_site_occupancy
_atom_site_symmetry_multiplicity
_atom_site_calc_flag
_atom_site_refinement_flags
C13 C 0.10761(14) 0.46993(15) 0.94752(9) 0.0175(3) Uani 1 1 d .
H13A H 0.0907 0.5354 0.9815 0.021 Uiso 1 1 calc R
H13B H 0.1147 0.4048 0.9759 0.021 Uiso 1 1 calc R
C14 C 0.42849(15) 0.61234(15) 0.78400(9) 0.0174(3) Uani 1 1 d .
H14A H 0.3996 0.6711 0.7537 0.021 Uiso 1 1 calc R
H14B H 0.4632 0.5580 0.7516 0.021 Uiso 1 1 calc R
C15 C 0.35778(15) 0.45346(14) 0.84297(10) 0.0175(3) Uani 1 1 d .
H15A H 0.4349 0.4837 0.8827 0.021 Uiso 1 1 calc R
H15B H 0.3738 0.3894 0.8074 0.021 Uiso 1 1 calc R
C16 C 0.25750(15) 0.40865(14) 0.87954(10) 0.0178(3) Uani 1 1 d .
H16A H 0.1824 0.3726 0.8395 0.021 Uiso 1 1 calc R
H16B H 0.2852 0.3489 0.9093 0.021 Uiso 1 1 calc R
C17 C 0.23329(15) 0.49541(15) 0.72650(9) 0.0194(3) Uani 1 1 d .
H17A H 0.2048 0.5574 0.7004 0.029 Uiso 1 1 calc R
H17B H 0.1625 0.4461 0.7345 0.029 Uiso 1 1 calc R
H17C H 0.2759 0.4489 0.6954 0.029 Uiso 1 1 calc R
C18 C 0.32216(15) 0.53121(16) 1.00465(9) 0.0205(3) Uani 1 1 d .
H18A H 0.3027 0.5954 1.0376 0.031 Uiso 1 1 calc R
H18B H 0.4041 0.5529 0.9962 0.031 Uiso 1 1 calc R
H18C H 0.3212 0.4626 1.0290 0.031 Uiso 1 1 calc R
C19 C -0.30149(18) 0.21739(17) 0.82093(11) 0.0298(4) Uani 1 1 d .
H19A H -0.3362 0.1757 0.7688 0.045 Uiso 1 1 calc R
H19B H -0.3665 0.2490 0.8407 0.045 Uiso 1 1 calc R
H19C H -0.2668 0.1641 0.8531 0.045 Uiso 1 1 calc R
C20 C -0.14233(15) 0.54178(16) 0.69885(10) 0.0214(4) Uani 1 1 d .
H20A H -0.0658 0.5550 0.6823 0.032 Uiso 1 1 calc R
H20B H -0.1635 0.6163 0.7180 0.032 Uiso 1 1 calc R
H20C H -0.2089 0.5006 0.6557 0.032 Uiso 1 1 calc R
C21 C 0.57708(16) 0.85206(16) 1.04810(10) 0.0228(4) Uani 1 1 d .
H21A H 0.5302 0.7958 1.0697 0.034 Uiso 1 1 calc R
H21B H 0.5289 0.9132 1.0358 0.034 Uiso 1 1 calc R
H21C H 0.6547 0.8861 1.0852 0.034 Uiso 1 1 calc R
C22 C 0.87921(16) 0.76426(19) 0.89050(12) 0.0311(4) Uani 1 1 d .
H22A H 0.9345 0.8134 0.9359 0.047 Uiso 0.50 1 calc PR
H22B H 0.8822 0.8006 0.8459 0.047 Uiso 0.50 1 calc PR
H22C H 0.9052 0.6884 0.8833 0.047 Uiso 0.50 1 calc PR
H22D H 0.8801 0.7215 0.8408 0.047 Uiso 0.50 1 calc PR
H22E H 0.9324 0.7343 0.9308 0.047 Uiso 0.50 1 calc PR
H22F H 0.9094 0.8465 0.8935 0.047 Uiso 0.50 1 calc PR
C23 C 0.12773(16) 0.78594(16) 0.74481(10) 0.0230(4) Uani 1 1 d .
H23A H 0.1592 0.8472 0.7199 0.034 Uiso 1 1 calc R
H23B H 0.0591 0.8085 0.7650 0.034 Uiso 1 1 calc R
H23C H 0.0990 0.7140 0.7077 0.034 Uiso 1 1 calc R
C24 C 0.20917(17) 0.86250(15) 0.98520(10) 0.0234(4) Uani 1 1 d .
H24A H 0.1649 0.8812 1.0245 0.035 Uiso 1 1 calc R
H24B H 0.1918 0.9121 0.9468 0.035 Uiso 1 1 calc R
H24C H 0.2979 0.8754 1.0085 0.035 Uiso 1 1 calc R
C113 C 0.79608(14) 0.85296(14) 0.63846(9) 0.0157(3) Uani 1 1 d .
H11A H 0.8514 0.9161 0.6768 0.019 Uiso 1 1 calc R
H11B H 0.8254 0.7796 0.6477 0.019 Uiso 1 1 calc R
C114 C 0.64501(14) 0.84895(14) 0.33267(9) 0.0162(3) Uani 1 1 d .
H11C H 0.6110 0.9120 0.3089 0.019 Uiso 1 1 calc R
H11D H 0.5899 0.7755 0.3071 0.019 Uiso 1 1 calc R
C115 C 0.72875(15) 0.97551(14) 0.45670(9) 0.0161(3) Uani 1 1 d .
H11E H 0.6920 1.0444 0.4447 0.019 Uiso 1 1 calc R
H11F H 0.8066 0.9787 0.4402 0.019 Uiso 1 1 calc R
C116 C 0.75582(15) 0.97718(14) 0.54186(9) 0.0154(3) Uani 1 1 d .
H11G H 0.8157 1.0471 0.5687 0.018 Uiso 1 1 calc R
H11H H 0.6791 0.9804 0.5591 0.018 Uiso 1 1 calc R
C117 C 0.51394(14) 0.88226(15) 0.41622(10) 0.0188(3) Uani 1 1 d .
H11I H 0.4585 0.8100 0.3911 0.028 Uiso 1 1 calc R
H11J H 0.4901 0.9451 0.3894 0.028 Uiso 1 1 calc R
H11K H 0.5083 0.9005 0.4691 0.028 Uiso 1 1 calc R
C118 C 0.94029(14) 0.88767(15) 0.56359(9) 0.0176(3) Uani 1 1 d .
H11L H 0.9724 0.8168 0.5739 0.026 Uiso 1 1 calc R
H11M H 0.9841 0.9524 0.6040 0.026 Uiso 1 1 calc R
H11N H 0.9524 0.9040 0.5146 0.026 Uiso 1 1 calc R
C119 C 0.33798(15) 0.71177(16) 0.54683(10) 0.0214(3) Uani 1 1 d .
H11O H 0.3355 0.7391 0.4985 0.032 Uiso 1 1 calc R
H11P H 0.2621 0.7225 0.5625 0.032 Uiso 1 1 calc R
H11Q H 0.3452 0.6295 0.5404 0.032 Uiso 1 1 calc R
C120 C 0.51496(16) 0.94869(15) 0.80950(9) 0.0200(3) Uani 1 1 d .
H12A H 0.4408 0.9066 0.8187 0.030 Uiso 1 1 calc R
H12B H 0.5054 1.0297 0.8085 0.030 Uiso 1 1 calc R
H12C H 0.5866 0.9449 0.8502 0.030 Uiso 1 1 calc R
C121 C 1.05704(14) 0.71567(15) 0.39265(10) 0.0183(3) Uani 1 1 d .
H12D H 1.0716 0.7495 0.4465 0.028 Uiso 1 1 calc R
H12E H 1.1352 0.7235 0.3775 0.028 Uiso 1 1 calc R
H12F H 1.0219 0.6336 0.3848 0.028 Uiso 1 1 calc R
C122 C 0.94756(17) 0.93059(17) 0.17407(10) 0.0243(4) Uani 1 1 d .
H12G H 1.0296 0.9779 0.1909 0.036 Uiso 1 1 calc R
H12H H 0.8869 0.9784 0.1546 0.036 Uiso 1 1 calc R
H12I H 0.9473 0.8667 0.1337 0.036 Uiso 1 1 calc R
C123 C 0.47954(15) 0.53789(16) 0.39267(11) 0.0234(4) Uani 1 1 d .
H12J H 0.4395 0.4981 0.3407 0.035 Uiso 1 1 calc R
H12K H 0.4223 0.5816 0.4129 0.035 Uiso 1 1 calc R
H12L H 0.5032 0.4808 0.4248 0.035 Uiso 1 1 calc R
C124 C 0.87901(16) 0.55852(15) 0.51401(10) 0.0217(4) Uani 1 1 d .
H12M H 0.9023 0.5150 0.5553 0.033 Uiso 1 1 calc R
H12N H 0.9501 0.6145 0.5131 0.033 Uiso 1 1 calc R
H12O H 0.8519 0.5049 0.4653 0.033 Uiso 1 1 calc R
N1 N 0.31932(12) 0.54665(12) 0.80124(7) 0.0149(3) Uani 1 1 d .
N2 N 0.22885(12) 0.50507(12) 0.93038(8) 0.0155(3) Uani 1 1 d .
N101 N 0.80688(12) 0.87225(12) 0.56103(7) 0.0141(3) Uani 1 1 d .
N102 N 0.64247(12) 0.86890(12) 0.41482(8) 0.0149(3) Uani 1 1 d .
O3 O 0.17027(10) 0.74572(10) 0.95041(7) 0.0193(2) Uani 1 1 d .
O4 O 0.22232(10) 0.76882(10) 0.80477(7) 0.0196(2) Uani 1 1 d .
O103 O 0.78222(11) 0.61758(10) 0.52596(7) 0.0193(2) Uani 1 1 d .
O104 O 0.58549(10) 0.61435(10) 0.39214(7) 0.0188(2) Uani 1 1 d .
C1 C 0.50667(14) 0.72796(14) 0.91781(9) 0.0148(3) Uani 1 1 d .
C2 C 0.53059(14) 0.67266(14) 0.85112(9) 0.0155(3) Uani 1 1 d .
C3 C 0.65186(15) 0.68353(15) 0.84392(10) 0.0186(3) Uani 1 1 d .
H3 H 0.6683 0.6446 0.7992 0.022 Uiso 1 1 calc R
C4 C 0.74930(15) 0.74959(15) 0.90027(10) 0.0208(3) Uani 1 1 d .
C5 C 0.72291(15) 0.80251(15) 0.96635(10) 0.0193(3) Uani 1 1 d .
H5 H 0.7885 0.8473 1.0057 0.023 Uiso 1 1 calc R
C6 C 0.60392(14) 0.79221(14) 0.97688(9) 0.0163(3) Uani 1 1 d .
C7 C -0.01677(14) 0.49727(14) 0.81994(9) 0.0145(3) Uani 1 1 d .
C8 C -0.12521(14) 0.47050(15) 0.76086(9) 0.0169(3) Uani 1 1 d .
C9 C -0.21517(15) 0.38015(15) 0.76301(10) 0.0198(3) Uani 1 1 d .
H9 H -0.2887 0.3622 0.7234 0.024 Uiso 1 1 calc R
C10 C -0.20128(15) 0.31496(15) 0.82131(10) 0.0204(3) Uani 1 1 d .
C11 C -0.09342(15) 0.34277(14) 0.87884(9) 0.0178(3) Uani 1 1 d .
H11 H -0.0819 0.2987 0.9187 0.021 Uiso 1 1 calc R
C12 C -0.00122(14) 0.43400(14) 0.87959(9) 0.0158(3) Uani 1 1 d .
C101 C 0.85307(14) 0.78482(13) 0.36129(9) 0.0139(3) Uani 1 1 d .
C102 C 0.77025(14) 0.84318(14) 0.31797(9) 0.0146(3) Uani 1 1 d .
C103 C 0.80271(15) 0.89152(14) 0.25849(9) 0.0165(3) Uani 1 1 d .
H103 H 0.7467 0.9317 0.2296 0.020 Uiso 1 1 calc R
C104 C 0.91488(15) 0.88248(14) 0.24033(9) 0.0173(3) Uani 1 1 d .
C105 C 0.99645(15) 0.82548(14) 0.28498(9) 0.0171(3) Uani 1 1 d .
H105 H 1.0737 0.8191 0.2737 0.021 Uiso 1 1 calc R
C106 C 0.96871(14) 0.77777(14) 0.34527(9) 0.0149(3) Uani 1 1 d .
C107 C 0.56614(14) 0.78511(13) 0.59443(9) 0.0144(3) Uani 1 1 d .
C108 C 0.44716(14) 0.77958(14) 0.60677(9) 0.0156(3) Uani 1 1 d .
C109 C 0.43393(15) 0.83466(14) 0.67619(9) 0.0167(3) Uani 1 1 d .
H109 H 0.3536 0.8313 0.6845 0.020 Uiso 1 1 calc R
C110 C 0.53351(15) 0.89441(14) 0.73391(9) 0.0169(3) Uani 1 1 d .
C111 C 0.65025(15) 0.90085(14) 0.71952(9) 0.0164(3) Uani 1 1 d .
H111 H 0.7195 0.9425 0.7576 0.020 Uiso 1 1 calc R
C112 C 0.66782(14) 0.84770(14) 0.65064(9) 0.0151(3) Uani 1 1 d .
O1 O 0.39147(10) 0.72347(10) 0.92640(6) 0.0160(2) Uani 1 1 d .
O2 O 0.06971(10) 0.58475(10) 0.81840(6) 0.0157(2) Uani 1 1 d .
O101 O 0.82398(10) 0.73402(10) 0.41712(6) 0.0147(2) Uani 1 1 d .
O102 O 0.58075(10) 0.73019(10) 0.52846(6) 0.0154(2) Uani 1 1 d .
Ti1 Ti 0.69840(2) 0.71230(2) 0.470353(16) 0.01263(7) Uani 1 1 d .
Ti2 Ti 0.22549(2) 0.66897(2) 0.873359(16) 0.01310(7) Uani 1 1 d .

loop_
_atom_site_aniso_label
_atom_site_aniso_U_11
_atom_site_aniso_U_22
_atom_site_aniso_U_33
_atom_site_aniso_U_23
_atom_site_aniso_U_13
_atom_site_aniso_U_12
C13 0.0152(7) 0.0231(8) 0.0152(7) 0.0060(6) 0.0053(6) 0.0012(6)
C14 0.0173(8) 0.0210(8) 0.0133(7) 0.0010(6) 0.0055(6) 0.0001(6)
C15 0.0164(7) 0.0161(8) 0.0208(8) 0.0023(6) 0.0058(6) 0.0044(6)
C16 0.0172(7) 0.0155(8) 0.0217(8) 0.0043(7) 0.0055(6) 0.0036(6)
C17 0.0183(8) 0.0208(8) 0.0150(8) -0.0031(6) 0.0014(6) 0.0000(6)
C18 0.0172(8) 0.0258(9) 0.0165(8) 0.0051(7) -0.0004(6) 0.0022(7)
C19 0.0260(9) 0.0307(10) 0.0274(10) 0.0039(8) 0.0049(8) -0.0108(8)
C20 0.0158(8) 0.0285(9) 0.0186(8) 0.0067(7) 0.0013(6) 0.0005(7)
C21 0.0178(8) 0.0291(9) 0.0172(8) -0.0030(7) 0.0020(6) 0.0002(7)
C22 0.0164(8) 0.0364(11) 0.0384(11) -0.0029(9) 0.0094(8) 0.0017(8)
C23 0.0207(8) 0.0224(9) 0.0262(9) 0.0104(7) 0.0029(7) 0.0034(7)
C24 0.0280(9) 0.0190(9) 0.0228(9) -0.0009(7) 0.0077(7) 0.0046(7)
C113 0.0129(7) 0.0200(8) 0.0128(7) 0.0019(6) 0.0019(6) 0.0013(6)
C114 0.0147(7) 0.0191(8) 0.0147(7) 0.0039(6) 0.0020(6) 0.0046(6)
C115 0.0177(7) 0.0133(7) 0.0175(8) 0.0027(6) 0.0046(6) 0.0025(6)
C116 0.0172(7) 0.0120(7) 0.0169(8) 0.0011(6) 0.0046(6) 0.0031(6)
C117 0.0147(7) 0.0210(8) 0.0220(8) 0.0049(7) 0.0046(6) 0.0066(6)
C118 0.0126(7) 0.0198(8) 0.0192(8) 0.0004(6) 0.0041(6) 0.0010(6)
C119 0.0138(7) 0.0242(9) 0.0246(9) 0.0005(7) 0.0048(7) 0.0015(6)
C120 0.0237(8) 0.0203(8) 0.0171(8) 0.0025(7) 0.0084(7) 0.0024(7)
C121 0.0148(7) 0.0215(8) 0.0199(8) 0.0045(7) 0.0048(6) 0.0056(6)
C122 0.0244(9) 0.0314(10) 0.0178(8) 0.0081(7) 0.0057(7) 0.0026(7)
C123 0.0173(8) 0.0215(9) 0.0273(9) -0.0011(7) 0.0035(7) -0.0032(7)
C124 0.0231(8) 0.0216(9) 0.0258(9) 0.0089(7) 0.0100(7) 0.0108(7)
N1 0.0142(6) 0.0150(7) 0.0138(6) 0.0006(5) 0.0022(5) -0.0001(5)
N2 0.0123(6) 0.0186(7) 0.0148(6) 0.0025(5) 0.0025(5) 0.0019(5)
N101 0.0116(6) 0.0158(7) 0.0150(6) 0.0030(5) 0.0033(5) 0.0024(5)
N102 0.0133(6) 0.0158(7) 0.0158(6) 0.0017(5) 0.0039(5) 0.0040(5)
O3 0.0156(5) 0.0196(6) 0.0225(6) -0.0005(5) 0.0068(5) 0.0027(5)
O4 0.0179(6) 0.0184(6) 0.0219(6) 0.0067(5) 0.0025(5) 0.0007(5)
O103 0.0211(6) 0.0197(6) 0.0215(6) 0.0077(5) 0.0087(5) 0.0086(5)
O104 0.0169(5) 0.0178(6) 0.0189(6) -0.0023(5) 0.0045(5) -0.0022(5)
C1 0.0124(7) 0.0156(8) 0.0171(8) 0.0048(6) 0.0041(6) 0.0023(6)
C2 0.0153(7) 0.0155(8) 0.0166(8) 0.0040(6) 0.0053(6) 0.0024(6)
C3 0.0178(8) 0.0194(8) 0.0203(8) 0.0023(7) 0.0086(6) 0.0040(6)
C4 0.0155(8) 0.0208(9) 0.0273(9) 0.0047(7) 0.0075(7) 0.0029(6)
C5 0.0138(7) 0.0197(8) 0.0207(8) 0.0012(7) -0.0006(6) -0.0002(6)
C6 0.0156(7) 0.0169(8) 0.0158(8) 0.0027(6) 0.0023(6) 0.0031(6)
C7 0.0128(7) 0.0143(7) 0.0164(7) 0.0008(6) 0.0057(6) 0.0009(6)
C8 0.0149(7) 0.0201(8) 0.0159(8) 0.0017(6) 0.0052(6) 0.0021(6)
C9 0.0149(7) 0.0242(9) 0.0172(8) -0.0005(7) 0.0021(6) -0.0010(6)
C10 0.0188(8) 0.0198(8) 0.0209(8) 0.0004(7) 0.0072(7) -0.0032(7)
C11 0.0205(8) 0.0169(8) 0.0174(8) 0.0031(6) 0.0081(6) 0.0013(6)
C12 0.0145(7) 0.0169(8) 0.0159(7) 0.0005(6) 0.0054(6) 0.0015(6)
C101 0.0159(7) 0.0115(7) 0.0127(7) 0.0005(6) 0.0026(6) 0.0002(6)
C102 0.0145(7) 0.0139(7) 0.0137(7) -0.0003(6) 0.0023(6) 0.0011(6)
C103 0.0181(8) 0.0162(8) 0.0134(7) 0.0019(6) 0.0004(6) 0.0030(6)
C104 0.0200(8) 0.0174(8) 0.0127(7) 0.0007(6) 0.0032(6) -0.0005(6)
C105 0.0150(7) 0.0180(8) 0.0169(8) -0.0006(6) 0.0049(6) 0.0001(6)
C106 0.0152(7) 0.0132(7) 0.0140(7) -0.0008(6) 0.0014(6) 0.0009(6)
C107 0.0163(7) 0.0129(7) 0.0150(7) 0.0035(6) 0.0052(6) 0.0032(6)
C108 0.0153(7) 0.0140(8) 0.0184(8) 0.0046(6) 0.0044(6) 0.0031(6)
C109 0.0162(7) 0.0167(8) 0.0204(8) 0.0070(6) 0.0084(6) 0.0033(6)
C110 0.0214(8) 0.0155(8) 0.0163(8) 0.0057(6) 0.0072(6) 0.0046(6)
C111 0.0177(8) 0.0163(8) 0.0143(7) 0.0032(6) 0.0027(6) 0.0016(6)
C112 0.0151(7) 0.0150(8) 0.0160(7) 0.0042(6) 0.0039(6) 0.0032(6)
O1 0.0118(5) 0.0188(6) 0.0159(5) -0.0010(4) 0.0037(4) 0.0012(4)
O2 0.0124(5) 0.0171(6) 0.0165(5) 0.0043(4) 0.0017(4) -0.0003(4)
O101 0.0150(5) 0.0153(5) 0.0155(5) 0.0042(4) 0.0054(4) 0.0039(4)
O102 0.0144(5) 0.0157(6) 0.0154(5) 0.0003(4) 0.0046(4) 0.0012(4)
Ti1 0.01230(13) 0.01225(14) 0.01341(14) 0.00151(10) 0.00363(10) 0.00219(10)
Ti2 0.01060(13) 0.01370(14) 0.01445(14) 0.00184(11) 0.00291(10) 0.00097(10)

loop_
_atom_type_symbol
_atom_type_description
_atom_type_scat_dispersion_real
_atom_type_scat_dispersion_imag
_atom_type_scat_source
C C 0.0033 0.0016 'International Tables Vol C Tables 4.2.6.8 and 6.1.1.4'
H H 0.0000 0.0000 'International Tables Vol C Tables 4.2.6.8 and 6.1.1.4'
N N 0.0061 0.0033 'International Tables Vol C Tables 4.2.6.8 and 6.1.1.4'
O O 0.0106 0.0060 'International Tables Vol C Tables 4.2.6.8 and 6.1.1.4'
Ti Ti 0.2776 0.4457 'International Tables Vol C Tables 4.2.6.8 and 6.1.1.4'

loop_
_geom_angle_atom_site_label_1
_geom_angle_atom_site_label_2
_geom_angle_atom_site_label_3
_geom_angle
N2 C13 C12 115.83(13)
N2 C13 H13A 108.3
C12 C13 H13A 108.3
N2 C13 H13B 108.3
C12 C13 H13B 108.3
H13A C13 H13B 107.4
N1 C14 C2 116.57(13)
N1 C14 H14A 108.2
C2 C14 H14A 108.2
N1 C14 H14B 108.2
C2 C14 H14B 108.2
H14A C14 H14B 107.3
N1 C15 C16 109.97(13)
N1 C15 H15A 109.7
C16 C15 H15A 109.7
N1 C15 H15B 109.7
C16 C15 H15B 109.7
H15A C15 H15B 108.2
N2 C16 C15 110.08(13)
N2 C16 H16A 109.6
C15 C16 H16A 109.6
N2 C16 H16B 109.6
C15 C16 H16B 109.6
H16A C16 H16B 108.2
N1 C17 H17A 109.5
N1 C17 H17B 109.5
H17A C17 H17B 109.5
N1 C17 H17C 109.5
H17A C17 H17C 109.5
H17B C17 H17C 109.5
N2 C18 H18A 109.5
N2 C18 H18B 109.5
H18A C18 H18B 109.5
N2 C18 H18C 109.5
H18A C18 H18C 109.5
H18B C18 H18C 109.5
C10 C19 H19A 109.5
C10 C19 H19B 109.5
H19A C19 H19B 109.5
C10 C19 H19C 109.5
H19A C19 H19C 109.5
H19B C19 H19C 109.5
C8 C20 H20A 109.5
C8 C20 H20B 109.5
H20A C20 H20B 109.5
C8 C20 H20C 109.5
H20A C20 H20C 109.5
H20B C20 H20C 109.5
C6 C21 H21A 109.5
C6 C21 H21B 109.5
H21A C21 H21B 109.5
C6 C21 H21C 109.5
H21A C21 H21C 109.5
H21B C21 H21C 109.5
C4 C22 H22A 109.5
C4 C22 H22B 109.5
H22A C22 H22B 109.5
C4 C22 H22C 109.5
H22A C22 H22C 109.5
H22B C22 H22C 109.5
C4 C22 H22D 109.5
H22A C22 H22D 141.1
H22B C22 H22D 56.3
H22C C22 H22D 56.3
C4 C22 H22E 109.5
H22A C22 H22E 56.3
H22B C22 H22E 141.1
H22C C22 H22E 56.3
H22D C22 H22E 109.5
C4 C22 H22F 109.5
H22A C22 H22F 56.3
H22B C22 H22F 56.3
H22C C22 H22F 141.1
H22D C22 H22F 109.5
H22E C22 H22F 109.5
O4 C23 H23A 109.5
O4 C23 H23B 109.5
H23A C23 H23B 109.5
O4 C23 H23C 109.5
H23A C23 H23C 109.5
H23B C23 H23C 109.5
O3 C24 H24A 109.5
O3 C24 H24B 109.5
H24A C24 H24B 109.5
O3 C24 H24C 109.5
H24A C24 H24C 109.5
H24B C24 H24C 109.5
N101 C113 C112 114.94(12)
N101 C113 H11A 108.5
C112 C113 H11A 108.5
N101 C113 H11B 108.5
C112 C113 H11B 108.5
H11A C113 H11B 107.5
N102 C114 C102 115.21(13)
N102 C114 H11C 108.5
C102 C114 H11C 108.5
N102 C114 H11D 108.5
C102 C114 H11D 108.5
H11C C114 H11D 107.5
N102 C115 C116 110.65(13)
N102 C115 H11E 109.5
C116 C115 H11E 109.5
N102 C115 H11F 109.5
C116 C115 H11F 109.5
H11E C115 H11F 108.1
N101 C116 C115 110.53(13)
N101 C116 H11G 109.5
C115 C116 H11G 109.5
N101 C116 H11H 109.5
C115 C116 H11H 109.5
H11G C116 H11H 108.1
N102 C117 H11I 109.5
N102 C117 H11J 109.5
H11I C117 H11J 109.5
N102 C117 H11K 109.5
H11I C117 H11K 109.5
H11J C117 H11K 109.5
N101 C118 H11L 109.5
N101 C118 H11M 109.5
H11L C118 H11M 109.5
N101 C118 H11N 109.5
H11L C118 H11N 109.5
H11M C118 H11N 109.5
C108 C119 H11O 109.5
C108 C119 H11P 109.5
H11O C119 H11P 109.5
C108 C119 H11Q 109.5
H11O C119 H11Q 109.5
H11P C119 H11Q 109.5
C110 C120 H12A 109.5
C110 C120 H12B 109.5
H12A C120 H12B 109.5
C110 C120 H12C 109.5
H12A C120 H12C 109.5
H12B C120 H12C 109.5
C106 C121 H12D 109.5
C106 C121 H12E 109.5
H12D C121 H12E 109.5
C106 C121 H12F 109.5
H12D C121 H12F 109.5
H12E C121 H12F 109.5
C104 C122 H12G 109.5
C104 C122 H12H 109.5
H12G C122 H12H 109.5
C104 C122 H12I 109.5
H12G C122 H12I 109.5
H12H C122 H12I 109.5
O104 C123 H12J 109.5
O104 C123 H12K 109.5
H12J C123 H12K 109.5
O104 C123 H12L 109.5
H12J C123 H12L 109.5
H12K C123 H12L 109.5
O103 C124 H12M 109.5
O103 C124 H12N 109.5
H12M C124 H12N 109.5
O103 C124 H12O 109.5
H12M C124 H12O 109.5
H12N C124 H12O 109.5
C15 N1 C17 109.86(13)
C15 N1 C14 109.80(12)
C17 N1 C14 106.11(12)
C15 N1 Ti2 109.75(9)
C17 N1 Ti2 110.40(10)
C14 N1 Ti2 110.87(10)
C16 N2 C18 110.17(13)
C16 N2 C13 109.85(13)
C18 N2 C13 106.35(12)
C16 N2 Ti2 109.98(9)
C18 N2 Ti2 109.95(10)
C13 N2 Ti2 110.48(9)
C118 N101 C116 109.98(12)
C118 N101 C113 106.39(12)
C116 N101 C113 110.90(12)
C118 N101 Ti1 111.19(10)
C116 N101 Ti1 108.84(9)
C113 N101 Ti1 109.53(9)
C117 N102 C115 110.18(13)
C117 N102 C114 106.13(12)
C115 N102 C114 110.59(12)
C117 N102 Ti1 110.70(9)
C115 N102 Ti1 109.03(9)
C114 N102 Ti1 110.20(9)
C24 O3 Ti2 126.28(10)
C23 O4 Ti2 131.80(10)
C124 O103 Ti1 131.05(10)
C123 O104 Ti1 130.50(11)
O1 C1 C2 121.29(14)
O1 C1 C6 118.45(14)
C2 C1 C6 120.24(14)
C3 C2 C1 119.01(15)
C3 C2 C14 118.87(15)
C1 C2 C14 121.81(14)
C4 C3 C2 122.02(16)
C4 C3 H3 119.0
C2 C3 H3 119.0
C3 C4 C5 117.67(15)
C3 C4 C22 121.48(16)
C5 C4 C22 120.85(16)
C6 C5 C4 122.42(15)
C6 C5 H5 118.8
C4 C5 H5 118.8
C5 C6 C1 118.59(15)
C5 C6 C21 121.55(15)
C1 C6 C21 119.81(14)
O2 C7 C12 121.00(14)
O2 C7 C8 118.86(14)
C12 C7 C8 120.14(14)
C9 C8 C7 118.65(15)
C9 C8 C20 121.87(15)
C7 C8 C20 119.46(14)
C8 C9 C10 122.32(15)
C8 C9 H9 118.8
C10 C9 H9 118.8
C11 C10 C9 117.99(15)
C11 C10 C19 121.70(16)
C9 C10 C19 120.31(16)
C10 C11 C12 121.66(15)
C10 C11 H11 119.2
C12 C11 H11 119.2
C11 C12 C7 119.23(15)
C11 C12 C13 119.84(14)
C7 C12 C13 120.69(14)
O101 C101 C102 121.22(14)
O101 C101 C106 119.13(14)
C102 C101 C106 119.64(14)
C103 C102 C101 119.31(14)
C103 C102 C114 120.09(14)
C101 C102 C114 120.53(14)
C104 C103 C102 121.90(15)
C104 C103 H103 119.1
C102 C103 H103 119.1
C103 C104 C105 117.69(14)
C103 C104 C122 121.78(15)
C105 C104 C122 120.53(15)
C106 C105 C104 122.29(15)
C106 C105 H105 118.9
C104 C105 H105 118.9
C105 C106 C101 119.13(14)
C105 C106 C121 121.81(14)
C101 C106 C121 119.04(14)
O102 C107 C112 120.78(14)
O102 C107 C108 119.26(14)
C112 C107 C108 119.96(15)
C109 C108 C107 118.54(15)
C109 C108 C119 121.33(14)
C107 C108 C119 120.10(15)
C110 C109 C108 122.76(15)
C110 C109 H109 118.6
C108 C109 H109 118.6
C109 C110 C111 117.52(15)
C109 C110 C120 120.77(14)
C111 C110 C120 121.70(15)
C112 C111 C110 121.70(15)
C112 C111 H111 119.2
C110 C111 H111 119.2
C111 C112 C107 119.47(14)
C111 C112 C113 120.03(14)
C107 C112 C113 120.43(14)
C1 O1 Ti2 141.77(10)
C7 O2 Ti2 142.78(10)
C101 O101 Ti1 142.35(10)
C107 O102 Ti1 142.65(10)
O103 Ti1 O104 105.07(6)
O103 Ti1 O102 96.73(5)
O104 Ti1 O102 92.35(5)
O103 Ti1 O101 91.30(5)
O104 Ti1 O101 96.44(5)
O102 Ti1 O101 166.16(5)
O103 Ti1 N102 163.95(5)
O104 Ti1 N102 89.57(5)
O102 Ti1 N102 89.05(5)
O101 Ti1 N102 80.36(5)
O103 Ti1 N101 89.53(5)
O104 Ti1 N101 164.63(5)
O102 Ti1 N101 80.98(5)
O101 Ti1 N101 87.85(5)
N102 Ti1 N101 76.56(5)
O3 Ti2 O4 104.05(6)
O3 Ti2 O1 91.39(5)
O4 Ti2 O1 95.12(5)
O3 Ti2 O2 96.00(5)
O4 Ti2 O2 91.77(5)
O1 Ti2 O2 168.38(5)
O3 Ti2 N2 91.06(5)
O4 Ti2 N2 163.92(5)
O1 Ti2 N2 89.88(5)
O2 Ti2 N2 81.05(5)
O3 Ti2 N1 164.77(5)
O4 Ti2 N1 89.97(5)
O1 Ti2 N1 81.33(5)
O2 Ti2 N1 89.35(5)
N2 Ti2 N1 75.66(5)

loop_
_geom_bond_atom_site_label_1
_geom_bond_atom_site_label_2
_geom_bond_distance
C13 N2 1.494(2)
C13 C12 1.508(2)
C13 H13A 0.9900
C13 H13B 0.9900
C14 N1 1.493(2)
C14 C2 1.504(2)
C14 H14A 0.9900
C14 H14B 0.9900
C15 N1 1.482(2)
C15 C16 1.518(2)
C15 H15A 0.9900
C15 H15B 0.9900
C16 N2 1.484(2)
C16 H16A 0.9900
C16 H16B 0.9900
C17 N1 1.486(2)
C17 H17A 0.9800
C17 H17B 0.9800
C17 H17C 0.9800
C18 N2 1.487(2)
C18 H18A 0.9800
C18 H18B 0.9800
C18 H18C 0.9800
C19 C10 1.510(2)
C19 H19A 0.9800
C19 H19B 0.9800
C19 H19C 0.9800
C20 C8 1.500(2)
C20 H20A 0.9800
C20 H20B 0.9800
C20 H20C 0.9800
C21 C6 1.506(2)
C21 H21A 0.9800
C21 H21B 0.9800
C21 H21C 0.9800
C22 C4 1.509(2)
C22 H22A 0.9800
C22 H22B 0.9800
C22 H22C 0.9800
C22 H22D 0.9800
C22 H22E 0.9800
C22 H22F 0.9800
C23 O4 1.406(2)
C23 H23A 0.9800
C23 H23B 0.9800
C23 H23C 0.9800
C24 O3 1.408(2)
C24 H24A 0.9800
C24 H24B 0.9800
C24 H24C 0.9800
C113 N101 1.4971(19)
C113 C112 1.509(2)
C113 H11A 0.9900
C113 H11B 0.9900
C114 N102 1.498(2)
C114 C102 1.506(2)
C114 H11C 0.9900
C114 H11D 0.9900
C115 N102 1.488(2)
C115 C116 1.518(2)
C115 H11E 0.9900
C115 H11F 0.9900
C116 N101 1.486(2)
C116 H11G 0.9900
C116 H11H 0.9900
C117 N102 1.4849(19)
C117 H11I 0.9800
C117 H11J 0.9800
C117 H11K 0.9800
C118 N101 1.4839(19)
C118 H11L 0.9800
C118 H11M 0.9800
C118 H11N 0.9800
C119 C108 1.505(2)
C119 H11O 0.9800
C119 H11P 0.9800
C119 H11Q 0.9800
C120 C110 1.513(2)
C120 H12A 0.9800
C120 H12B 0.9800
C120 H12C 0.9800
C121 C106 1.504(2)
C121 H12D 0.9800
C121 H12E 0.9800
C121 H12F 0.9800
C122 C104 1.509(2)
C122 H12G 0.9800
C122 H12H 0.9800
C122 H12I 0.9800
C123 O104 1.410(2)
C123 H12J 0.9800
C123 H12K 0.9800
C123 H12L 0.9800
C124 O103 1.409(2)
C124 H12M 0.9800
C124 H12N 0.9800
C124 H12O 0.9800
N1 Ti2 2.3320(14)
N2 Ti2 2.3289(14)
N101 Ti1 2.3373(14)
N102 Ti1 2.3239(13)
O3 Ti2 1.8393(12)
O4 Ti2 1.8395(12)
O103 Ti1 1.8282(11)
O104 Ti1 1.8341(12)
C1 O1 1.3404(18)
C1 C2 1.401(2)
C1 C6 1.407(2)
C2 C3 1.397(2)
C3 C4 1.391(2)
C3 H3 0.9500
C4 C5 1.394(2)
C5 C6 1.393(2)
C5 H5 0.9500
C7 O2 1.3392(19)
C7 C12 1.401(2)
C7 C8 1.408(2)
C8 C9 1.391(2)
C9 C10 1.395(2)
C9 H9 0.9500
C10 C11 1.388(2)
C11 C12 1.399(2)
C11 H11 0.9500
C101 O101 1.3379(18)
C101 C102 1.401(2)
C101 C106 1.411(2)
C102 C103 1.397(2)
C103 C104 1.393(2)
C103 H103 0.9500
C104 C105 1.394(2)
C105 C106 1.387(2)
C105 H105 0.9500
C107 O102 1.3439(19)
C107 C112 1.403(2)
C107 C108 1.407(2)
C108 C109 1.393(2)
C109 C110 1.392(2)
C109 H109 0.9500
C110 C111 1.396(2)
C111 C112 1.396(2)
C111 H111 0.9500
O1 Ti2 1.8910(11)
O2 Ti2 1.8932(11)
O101 Ti1 1.9051(11)
O102 Ti1 1.8936(11)

loop_
_geom_torsion_atom_site_label_1
_geom_torsion_atom_site_label_2
_geom_torsion_atom_site_label_3
_geom_torsion_atom_site_label_4
_geom_torsion
N1 C15 C16 N2 -56.77(17)
N102 C115 C116 N101 57.09(17)
C16 C15 N1 C17 -79.36(16)
C16 C15 N1 C14 164.32(13)
C16 C15 N1 Ti2 42.21(15)
C2 C14 N1 C15 -61.06(18)
C2 C14 N1 C17 -179.72(14)
C2 C14 N1 Ti2 60.38(15)
C15 C16 N2 C18 -80.19(16)
C15 C16 N2 C13 162.97(12)
C15 C16 N2 Ti2 41.16(14)
C12 C13 N2 C16 -58.22(18)
C12 C13 N2 C18 -177.43(14)
C12 C13 N2 Ti2 63.28(16)
C115 C116 N101 C118 80.86(16)
C115 C116 N101 C113 -161.74(13)
C115 C116 N101 Ti1 -41.17(14)
C112 C113 N101 C118 173.84(13)
C112 C113 N101 C116 54.27(18)
C112 C113 N101 Ti1 -65.88(15)
C116 C115 N102 C117 80.00(15)
C116 C115 N102 C114 -162.98(12)
C116 C115 N102 Ti1 -41.67(14)
C102 C114 N102 C117 174.94(13)
C102 C114 N102 C115 55.45(17)
C102 C114 N102 Ti1 -65.17(15)
O1 C1 C2 C3 177.69(14)
C6 C1 C2 C3 -0.8(2)
O1 C1 C2 C14 4.1(2)
C6 C1 C2 C14 -174.36(15)
N1 C14 C2 C3 147.70(15)
N1 C14 C2 C1 -38.7(2)
C1 C2 C3 C4 -1.4(2)
C14 C2 C3 C4 172.39(15)
C2 C3 C4 C5 2.1(3)
C2 C3 C4 C22 -177.66(17)
C3 C4 C5 C6 -0.7(3)
C22 C4 C5 C6 179.08(17)
C4 C5 C6 C1 -1.4(2)
C4 C5 C6 C21 -178.77(16)
O1 C1 C6 C5 -176.39(14)
C2 C1 C6 C5 2.1(2)
O1 C1 C6 C21 1.0(2)
C2 C1 C6 C21 179.55(15)
O2 C7 C8 C9 -179.52(15)
C12 C7 C8 C9 -0.4(2)
O2 C7 C8 C20 -1.3(2)
C12 C7 C8 C20 177.86(15)
C7 C8 C9 C10 -0.4(3)
C20 C8 C9 C10 -178.59(16)
C8 C9 C10 C11 0.2(3)
C8 C9 C10 C19 -179.79(17)
C9 C10 C11 C12 0.7(3)
C19 C10 C11 C12 -179.27(17)
C10 C11 C12 C7 -1.5(2)
C10 C11 C12 C13 173.01(15)
O2 C7 C12 C11 -179.60(14)
C8 C7 C12 C11 1.3(2)
O2 C7 C12 C13 6.0(2)
C8 C7 C12 C13 -173.15(15)
N2 C13 C12 C11 142.41(15)
N2 C13 C12 C7 -43.2(2)
O101 C101 C102 C103 -177.78(14)
C106 C101 C102 C103 1.3(2)
O101 C101 C102 C114 -0.8(2)
C106 C101 C102 C114 178.31(14)
N102 C114 C102 C103 -142.17(15)
N102 C114 C102 C101 40.8(2)
C101 C102 C103 C104 0.7(2)
C114 C102 C103 C104 -176.38(15)
C102 C103 C104 C105 -1.6(2)
C102 C103 C104 C122 177.49(16)
C103 C104 C105 C106 0.6(2)
C122 C104 C105 C106 -178.51(16)
C104 C105 C106 C101 1.3(2)
C104 C105 C106 C121 179.51(15)
O101 C101 C106 C105 176.84(14)
C102 C101 C106 C105 -2.2(2)
O101 C101 C106 C121 -1.4(2)
C102 C101 C106 C121 179.52(15)
O102 C107 C108 C109 178.48(14)
C112 C107 C108 C109 -1.7(2)
O102 C107 C108 C119 0.6(2)
C112 C107 C108 C119 -179.54(15)
C107 C108 C109 C110 -0.3(2)
C119 C108 C109 C110 177.54(15)
C108 C109 C110 C111 1.8(2)
C108 C109 C110 C120 -177.50(15)
C109 C110 C111 C112 -1.3(2)
C120 C110 C111 C112 177.97(15)
C110 C111 C112 C107 -0.6(2)
C110 C111 C112 C113 -177.72(14)
O102 C107 C112 C111 -178.03(14)
C108 C107 C112 C111 2.1(2)
O102 C107 C112 C113 -0.9(2)
C108 C107 C112 C113 179.21(14)
N101 C113 C112 C111 -139.48(15)
N101 C113 C112 C107 43.5(2)
C2 C1 O1 Ti2 -4.6(3)
C6 C1 O1 Ti2 173.89(12)
C12 C7 O2 Ti2 -1.0(3)
C8 C7 O2 Ti2 178.09(12)
C102 C101 O101 Ti1 -3.8(3)
C106 C101 O101 Ti1 177.08(12)
C112 C107 O102 Ti1 -8.7(3)
C108 C107 O102 Ti1 171.19(12)
C124 O103 Ti1 O104 79.86(15)
C124 O103 Ti1 O102 174.14(14)
C124 O103 Ti1 O101 -17.16(15)
C124 O103 Ti1 N102 -75.4(2)
C124 O103 Ti1 N101 -105.00(15)
C123 O104 Ti1 O103 69.29(15)
C123 O104 Ti1 O102 -28.33(14)
C123 O104 Ti1 O101 162.38(14)
C123 O104 Ti1 N102 -117.37(14)
C123 O104 Ti1 N101 -92.1(2)
C107 O102 Ti1 O103 76.16(17)
C107 O102 Ti1 O104 -178.36(16)
C107 O102 Ti1 O101 -48.9(3)
C107 O102 Ti1 N102 -88.83(16)
C107 O102 Ti1 N101 -12.28(16)
C101 O101 Ti1 O103 176.58(17)
C101 O101 Ti1 O104 71.25(17)
C101 O101 Ti1 O102 -57.8(3)
C101 O101 Ti1 N102 -17.21(16)
C101 O101 Ti1 N101 -93.94(17)
C117 N102 Ti1 O103 -137.33(18)
C115 N102 Ti1 O103 -16.0(2)
C114 N102 Ti1 O103 105.58(19)
C117 N102 Ti1 O104 66.55(11)
C115 N102 Ti1 O104 -172.09(10)
C114 N102 Ti1 O104 -50.55(10)
C117 N102 Ti1 O102 -25.81(11)
C115 N102 Ti1 O102 95.55(10)
C114 N102 Ti1 O102 -142.90(10)
C117 N102 Ti1 O101 163.15(11)
C115 N102 Ti1 O101 -75.49(10)
C114 N102 Ti1 O101 46.06(10)
C117 N102 Ti1 N101 -106.76(11)
C115 N102 Ti1 N101 14.60(9)
C114 N102 Ti1 N101 136.14(10)
C118 N101 Ti1 O103 64.80(10)
C116 N101 Ti1 O103 -173.90(10)
C113 N101 Ti1 O103 -52.50(10)
C118 N101 Ti1 O104 -133.19(18)
C116 N101 Ti1 O104 -11.9(2)
C113 N101 Ti1 O104 109.51(19)
C118 N101 Ti1 O102 161.70(10)
C116 N101 Ti1 O102 -77.00(10)
C113 N101 Ti1 O102 44.39(9)
C118 N101 Ti1 O101 -26.51(10)
C116 N101 Ti1 O101 94.78(10)
C113 N101 Ti1 O101 -143.82(10)
C118 N101 Ti1 N102 -107.11(10)
C116 N101 Ti1 N102 14.19(9)
C113 N101 Ti1 N102 135.58(10)
C24 O3 Ti2 O4 -46.41(14)
C24 O3 Ti2 O1 49.23(13)
C24 O3 Ti2 O2 -139.75(13)
C24 O3 Ti2 N2 139.13(13)
C24 O3 Ti2 N1 110.2(2)
C23 O4 Ti2 O3 -85.71(15)
C23 O4 Ti2 O1 -178.43(15)
C23 O4 Ti2 O2 10.93(15)
C23 O4 Ti2 N2 73.9(2)
C23 O4 Ti2 N1 100.28(15)
C1 O1 Ti2 O3 -171.12(17)
C1 O1 Ti2 O4 -66.87(17)
C1 O1 Ti2 O2 59.3(3)
C1 O1 Ti2 N2 97.82(17)
C1 O1 Ti2 N1 22.31(16)
C7 O2 Ti2 O3 -71.93(17)
C7 O2 Ti2 O4 -176.26(17)
C7 O2 Ti2 O1 57.3(3)
C7 O2 Ti2 N2 18.21(17)
C7 O2 Ti2 N1 93.79(17)
C16 N2 Ti2 O3 173.54(10)
C18 N2 Ti2 O3 -64.97(10)
C13 N2 Ti2 O3 52.11(11)
C16 N2 Ti2 O4 13.3(2)
C18 N2 Ti2 O4 134.80(18)
C13 N2 Ti2 O4 -108.12(19)
C16 N2 Ti2 O1 -95.07(10)
C18 N2 Ti2 O1 26.42(10)
C13 N2 Ti2 O1 143.50(10)
C16 N2 Ti2 O2 77.63(10)
C18 N2 Ti2 O2 -160.88(11)
C13 N2 Ti2 O2 -43.80(10)
C16 N2 Ti2 N1 -14.00(9)
C18 N2 Ti2 N1 107.49(10)
C13 N2 Ti2 N1 -135.43(11)
C15 N1 Ti2 O3 14.8(2)
C17 N1 Ti2 O3 135.99(18)
C14 N1 Ti2 O3 -106.7(2)
C15 N1 Ti2 O4 172.09(10)
C17 N1 Ti2 O4 -66.67(10)
C14 N1 Ti2 O4 50.63(10)
C15 N1 Ti2 O1 76.90(10)
C17 N1 Ti2 O1 -161.86(11)
C14 N1 Ti2 O1 -44.56(10)
C15 N1 Ti2 O2 -96.14(10)
C17 N1 Ti2 O2 25.10(10)
C14 N1 Ti2 O2 142.40(10)
C15 N1 Ti2 N2 -15.21(10)
C17 N1 Ti2 N2 106.03(10)
C14 N1 Ti2 N2 -136.67(10)
